data_4071232
loop_
_publ_author_name
'Adams, Richard D.'
'Boswell, Erin'

_publ_section_title
;
 Cleavage oftert-Butyl Groups from the Tri-tert-butylphosphine Ligand in
 Osmium&#x2212;Platinum Carbonyl Cluster Complexes
;
_journal_issue 9
_journal_name_full Organometallics
_journal_page_first 2021
_journal_paper_doi 10.1021/om8000422
_journal_volume 27
_journal_year 2008
_chemical_formula_sum 'C28 H36 O12 Os3 P2 Pt4'
_chemical_formula_weight 1977.47
_chemical_name_systematic
; 
 ? 
;
_space_group_IT_number 15
_symmetry_cell_setting monoclinic
_symmetry_space_group_name_Hall '-C 2yc'
_symmetry_space_group_name_H-M 'C 1 2/c 1'
_atom_sites_solution_hydrogens geom
_atom_sites_solution_primary direct
_atom_sites_solution_secondary difmap
_audit_creation_method SHELXL-97
_cell_angle_alpha 90.00
_cell_angle_beta 102.0950(10)
_cell_angle_gamma 90.00
_cell_formula_units_Z 8
_cell_length_a 33.7203(18)
_cell_length_b 14.1815(8)
_cell_length_c 19.7360(11)
_cell_measurement_reflns_used 3841
_cell_measurement_temperature 294(2)
_cell_measurement_theta_max 25.62
_cell_measurement_theta_min 2.34
_cell_volume 9228.3(9)
_computing_structure_refinement 'SHELXL-97 (Sheldrick, 1997)'
_computing_structure_solution 'SHELXS-97 (Sheldrick, 1990)'
_diffrn_ambient_temperature 294(2)
_diffrn_measured_fraction_theta_full 1.000
_diffrn_measured_fraction_theta_max 1.000
_diffrn_radiation_monochromator graphite
_diffrn_radiation_source 'fine-focus sealed tube'
_diffrn_radiation_type MoK\a
_diffrn_radiation_wavelength 0.71073
_diffrn_reflns_av_R_equivalents 0.0712
_diffrn_reflns_av_sigmaI/netI 0.0602
_diffrn_reflns_limit_h_max 40
_diffrn_reflns_limit_h_min -40
_diffrn_reflns_limit_k_max 16
_diffrn_reflns_limit_k_min -16
_diffrn_reflns_limit_l_max 23
_diffrn_reflns_limit_l_min -23
_diffrn_reflns_number 37455
_diffrn_reflns_theta_full 25.03
_diffrn_reflns_theta_max 25.03
_diffrn_reflns_theta_min 1.81
_diffrn_standards_decay_% <1
_exptl_absorpt_coefficient_mu 20.420
_exptl_absorpt_correction_T_max 1.000
_exptl_absorpt_correction_T_min 0.290
_exptl_absorpt_correction_type multi-scan
_exptl_crystal_colour dark
_exptl_crystal_density_diffrn 2.847
_exptl_crystal_density_method 'not measured'
_exptl_crystal_description plate
_exptl_crystal_F_000 6960
_exptl_crystal_size_max 0.12
_exptl_crystal_size_mid 0.08
_exptl_crystal_size_min 0.01
_refine_diff_density_max 1.485
_refine_diff_density_min -0.928
_refine_diff_density_rms 0.237
_refine_ls_extinction_method none
_refine_ls_goodness_of_fit_ref 0.939
_refine_ls_hydrogen_treatment constr
_refine_ls_matrix_type full
_refine_ls_number_parameters 454
_refine_ls_number_reflns 8152
_refine_ls_number_restraints 0
_refine_ls_restrained_S_all 0.939
_refine_ls_R_factor_all 0.0668
_refine_ls_R_factor_gt 0.0405
_refine_ls_shift/su_max 0.002
_refine_ls_shift/su_mean 0.000
_refine_ls_structure_factor_coef Fsqd
_refine_ls_weighting_details 'calc w=1/[\s^2^(Fo^2^)+(0.0422P)^2^+0.0000P] where P=(Fo^2^+2Fc^2^)/3'
_refine_ls_weighting_scheme calc
_refine_ls_wR_factor_gt 0.0856
_refine_ls_wR_factor_ref 0.0944
_reflns_number_gt 5713
_reflns_number_total 8152
_reflns_threshold_expression >2sigma(I)
_cod_data_source_file om8000422-file001.cif
_cod_data_source_block c2csqz
_cod_depositor_comments
;
The following automatic conversions were performed:

'_symmetry_cell_setting' value 'Monoclinic' changed to 'monoclinic'
according to /home/saulius/struct/CIF-dictionaries/cif_core.dic
dictionary named 'cif_core.dic' version 2.4.1 from
2010-06-29.

'_exptl_absorpt_correction_type' value 'Multi-Scan'
changed to 'multi-scan' according to
/home/saulius/struct/CIF-dictionaries/cif_core.dic dictionary named
'cif_core.dic' version 2.4.1 from 2010-06-29.

Automatic conversion script
Id: cif_fix_values 1715 2011-07-08 13:25:40Z adriana 
;
_cod_original_sg_symbol_H-M C2/c
_cod_database_code 4071232

loop_
_symmetry_equiv_pos_as_xyz
'x, y, z'
'-x, y, -z+1/2'
'x+1/2, y+1/2, z'
'-x+1/2, y+1/2, -z+1/2'
'-x, -y, -z'
'x, -y, z-1/2'
'-x+1/2, -y+1/2, -z'
'x+1/2, -y+1/2, z-1/2'

loop_
_atom_site_label
_atom_site_type_symbol
_atom_site_fract_x
_atom_site_fract_y
_atom_site_fract_z
_atom_site_U_iso_or_equiv
_atom_site_adp_type
_atom_site_occupancy
_atom_site_symmetry_multiplicity
_atom_site_calc_flag
_atom_site_refinement_flags
C54 C 0.5299(5) 0.7470(15) 0.6763(9) 0.101(7) Uani 1 1 d .
H54A H 0.5091 0.7118 0.6916 0.151 Uiso 1 1 calc R
H54B H 0.5243 0.7486 0.6266 0.151 Uiso 1 1 calc R
H54C H 0.5305 0.8102 0.6939 0.151 Uiso 1 1 calc R
Os1 Os 0.679035(16) 0.60411(3) 0.53348(2) 0.03478(13) Uani 1 1 d .
Pt4 Pt 0.667675(16) 0.65444(4) 0.65766(3) 0.03860(14) Uani 1 1 d .
Os3 Os 0.742492(16) 0.59404(4) 0.63922(3) 0.04017(15) Uani 1 1 d .
Pt3 Pt 0.685916(17) 0.45194(4) 0.61328(3) 0.03980(14) Uani 1 1 d .
Pt2 Pt 0.622769(16) 0.46944(4) 0.50826(3) 0.04103(15) Uani 1 1 d .
Pt1 Pt 0.607637(16) 0.67159(4) 0.54724(3) 0.04188(15) Uani 1 1 d .
Os2 Os 0.621157(18) 0.62104(4) 0.41949(3) 0.04519(16) Uani 1 1 d .
P2 P 0.64267(12) 0.3341(2) 0.56839(19) 0.0441(9) Uani 1 1 d .
P1 P 0.61005(12) 0.7383(3) 0.65276(19) 0.0468(9) Uani 1 1 d .
C53 C 0.5710(4) 0.7001(10) 0.7030(7) 0.050(4) Uani 1 1 d .
O23 O 0.6336(4) 0.8174(8) 0.3665(7) 0.090(4) Uani 1 1 d .
C11 C 0.7128(4) 0.5459(9) 0.4801(7) 0.043(3) Uani 1 1 d .
C49 C 0.6099(4) 0.2807(9) 0.6243(7) 0.047(4) Uani 1 1 d .
O11 O 0.7336(3) 0.5110(8) 0.4466(5) 0.068(3) Uani 1 1 d .
O31 O 0.8087(4) 0.4944(9) 0.5854(7) 0.091(4) Uani 1 1 d .
C12 C 0.6959(4) 0.7277(10) 0.5168(6) 0.045(4) Uani 1 1 d .
C21 C 0.6444(6) 0.5599(11) 0.3524(8) 0.064(5) Uani 1 1 d .
C32 C 0.7664(4) 0.7172(10) 0.6409(7) 0.047(4) Uani 1 1 d .
O15 O 0.5234(4) 0.7133(12) 0.4722(7) 0.127(6) Uani 1 1 d .
O14 O 0.7052(4) 0.6718(9) 0.8096(6) 0.090(4) Uani 1 1 d .
C23 C 0.6284(5) 0.7455(12) 0.3844(8) 0.061(4) Uani 1 1 d .
O21 O 0.6602(4) 0.5249(9) 0.3130(6) 0.100(5) Uani 1 1 d .
C56 C 0.5691(5) 0.5898(13) 0.6930(9) 0.090(6) Uani 1 1 d .
H56A H 0.5957 0.5636 0.7084 0.134 Uiso 1 1 calc R
H56B H 0.5593 0.5752 0.6449 0.134 Uiso 1 1 calc R
H56C H 0.5511 0.5634 0.7198 0.134 Uiso 1 1 calc R
C22 C 0.5678(5) 0.6122(12) 0.3654(8) 0.062(4) Uani 1 1 d .
O22 O 0.5361(4) 0.6058(11) 0.3331(7) 0.109(5) Uani 1 1 d .
C31 C 0.7833(5) 0.5332(10) 0.6060(8) 0.059(4) Uani 1 1 d .
C57 C 0.6181(6) 0.8715(12) 0.6572(9) 0.077(5) Uani 1 1 d .
C52 C 0.5890(6) 0.3640(12) 0.6518(9) 0.087(6) Uani 1 1 d .
H52A H 0.5723 0.3411 0.6821 0.130 Uiso 1 1 calc R
H52B H 0.5725 0.3971 0.6137 0.130 Uiso 1 1 calc R
H52C H 0.6092 0.4060 0.6770 0.130 Uiso 1 1 calc R
O24 O 0.5425(4) 0.4122(10) 0.4240(8) 0.131(6) Uani 1 1 d .
C24 C 0.5727(5) 0.4373(12) 0.4554(9) 0.077(5) Uani 1 1 d .
C45 C 0.6654(5) 0.2450(10) 0.5169(7) 0.062(4) Uani 1 1 d .
C15 C 0.5552(5) 0.6989(14) 0.4986(8) 0.080(6) Uani 1 1 d .
C14 C 0.6930(5) 0.6637(10) 0.7536(8) 0.062(5) Uani 1 1 d .
C34 C 0.7221(5) 0.3911(11) 0.6864(8) 0.064(4) Uani 1 1 d .
O34 O 0.7422(4) 0.3505(9) 0.7293(7) 0.100(5) Uani 1 1 d .
C59 C 0.5780(7) 0.9215(15) 0.6330(16) 0.163(12) Uani 1 1 d .
H59A H 0.5827 0.9878 0.6292 0.244 Uiso 1 1 calc R
H59B H 0.5611 0.9110 0.6657 0.244 Uiso 1 1 calc R
H59C H 0.5648 0.8972 0.5885 0.244 Uiso 1 1 calc R
O12 O 0.7074(3) 0.8026(7) 0.5068(5) 0.059(3) Uani 1 1 d .
O33 O 0.7815(4) 0.5531(9) 0.7897(6) 0.097(4) Uani 1 1 d .
O32 O 0.7802(3) 0.7875(8) 0.6408(6) 0.073(3) Uani 1 1 d .
C33 C 0.7672(5) 0.5687(11) 0.7339(8) 0.059(4) Uani 1 1 d .
C50 C 0.5751(5) 0.2180(13) 0.5832(9) 0.094(6) Uani 1 1 d .
H50A H 0.5862 0.1724 0.5563 0.140 Uiso 1 1 calc R
H50B H 0.5559 0.2569 0.5528 0.140 Uiso 1 1 calc R
H50C H 0.5618 0.1860 0.6150 0.140 Uiso 1 1 calc R
C48 C 0.6891(7) 0.1686(12) 0.5623(10) 0.107(8) Uani 1 1 d .
H48A H 0.6838 0.1087 0.5397 0.160 Uiso 1 1 calc R
H48B H 0.6808 0.1668 0.6060 0.160 Uiso 1 1 calc R
H48C H 0.7175 0.1822 0.5700 0.160 Uiso 1 1 calc R
C51 C 0.6347(6) 0.2281(13) 0.6843(9) 0.097(6) Uani 1 1 d .
H51A H 0.6571 0.2666 0.7066 0.145 Uiso 1 1 calc R
H51B H 0.6448 0.1709 0.6680 0.145 Uiso 1 1 calc R
H51C H 0.6181 0.2130 0.7169 0.145 Uiso 1 1 calc R
C47 C 0.6302(6) 0.1947(15) 0.4618(10) 0.115(8) Uani 1 1 d .
H47A H 0.6091 0.2394 0.4447 0.173 Uiso 1 1 calc R
H47B H 0.6193 0.1432 0.4837 0.173 Uiso 1 1 calc R
H47C H 0.6412 0.1712 0.4239 0.173 Uiso 1 1 calc R
C58 C 0.6488(7) 0.8914(12) 0.6133(10) 0.109(8) Uani 1 1 d .
H58A H 0.6376 0.8747 0.5661 0.164 Uiso 1 1 calc R
H58B H 0.6729 0.8550 0.6300 0.164 Uiso 1 1 calc R
H58C H 0.6555 0.9573 0.6159 0.164 Uiso 1 1 calc R
C60 C 0.6365(9) 0.9003(15) 0.7350(11) 0.155(12) Uani 1 1 d .
H60A H 0.6645 0.8823 0.7469 0.232 Uiso 1 1 calc R
H60B H 0.6218 0.8688 0.7651 0.232 Uiso 1 1 calc R
H60C H 0.6342 0.9673 0.7401 0.232 Uiso 1 1 calc R
C46 C 0.6926(6) 0.2960(13) 0.4789(11) 0.108(8) Uani 1 1 d .
H46A H 0.7066 0.2512 0.4559 0.163 Uiso 1 1 calc R
H46B H 0.7120 0.3323 0.5110 0.163 Uiso 1 1 calc R
H46C H 0.6768 0.3372 0.4451 0.163 Uiso 1 1 calc R
C55 C 0.5843(6) 0.7197(16) 0.7800(9) 0.113(8) Uani 1 1 d .
H55A H 0.5943 0.7831 0.7868 0.169 Uiso 1 1 calc R
H55B H 0.6054 0.6764 0.8000 0.169 Uiso 1 1 calc R
H55C H 0.5616 0.7120 0.8019 0.169 Uiso 1 1 calc R

loop_
_atom_site_aniso_label
_atom_site_aniso_U_11
_atom_site_aniso_U_22
_atom_site_aniso_U_33
_atom_site_aniso_U_23
_atom_site_aniso_U_13
_atom_site_aniso_U_12
C54 0.059(13) 0.16(2) 0.085(14) 0.008(14) 0.021(11) 0.008(13)
Os1 0.0376(3) 0.0386(3) 0.0290(3) 0.0011(2) 0.0089(2) -0.0021(2)
Pt4 0.0392(3) 0.0459(3) 0.0319(3) -0.0023(2) 0.0102(2) -0.0005(2)
Os3 0.0356(3) 0.0473(3) 0.0369(3) -0.0037(2) 0.0059(2) -0.0024(2)
Pt3 0.0448(3) 0.0409(3) 0.0321(3) 0.0031(2) 0.0045(2) -0.0034(2)
Pt2 0.0433(3) 0.0402(3) 0.0371(3) 0.0021(2) 0.0027(2) -0.0043(2)
Pt1 0.0395(3) 0.0493(3) 0.0371(3) 0.0022(2) 0.0088(2) 0.0028(3)
Os2 0.0536(4) 0.0495(3) 0.0302(3) 0.0045(2) 0.0033(3) -0.0002(3)
P2 0.052(2) 0.0376(19) 0.042(2) 0.0008(16) 0.0089(18) -0.0038(17)
P1 0.046(2) 0.047(2) 0.050(2) -0.0056(18) 0.0160(19) 0.0020(18)
C53 0.047(9) 0.064(10) 0.048(9) -0.011(7) 0.029(7) -0.006(7)
O23 0.122(12) 0.046(7) 0.097(10) 0.027(7) 0.012(8) -0.006(7)
C11 0.045(9) 0.044(8) 0.039(8) 0.010(6) 0.008(7) 0.001(7)
C49 0.047(9) 0.030(7) 0.065(10) 0.013(7) 0.015(7) -0.001(6)
O11 0.068(8) 0.076(7) 0.068(7) -0.004(6) 0.034(6) 0.012(6)
O31 0.077(9) 0.099(10) 0.105(10) -0.021(8) 0.033(8) 0.015(8)
C12 0.045(9) 0.054(9) 0.036(8) -0.004(7) 0.005(7) 0.021(7)
C21 0.101(14) 0.051(9) 0.039(9) 0.010(8) 0.009(9) 0.011(9)
C32 0.046(9) 0.048(9) 0.047(9) -0.017(7) 0.010(7) -0.006(7)
O15 0.064(10) 0.214(17) 0.089(10) -0.005(11) -0.013(8) 0.035(10)
O14 0.101(10) 0.127(11) 0.037(7) -0.027(7) 0.001(7) -0.019(8)
C23 0.062(11) 0.074(12) 0.045(9) -0.004(9) 0.007(8) 0.016(9)
O21 0.135(13) 0.116(11) 0.052(8) -0.016(7) 0.027(8) 0.020(9)
C56 0.072(13) 0.115(16) 0.092(14) 0.014(12) 0.040(11) -0.034(11)
C22 0.060(11) 0.083(12) 0.042(9) 0.013(8) 0.006(8) -0.002(9)
O22 0.062(9) 0.158(14) 0.085(9) 0.018(9) -0.036(7) 0.003(8)
C31 0.056(11) 0.054(10) 0.066(11) -0.010(8) 0.014(9) 0.007(8)
C57 0.094(15) 0.060(11) 0.085(13) 0.004(10) 0.037(11) 0.002(10)
C52 0.109(16) 0.075(12) 0.091(14) -0.011(10) 0.053(12) -0.032(11)
O24 0.100(12) 0.115(12) 0.143(14) 0.010(10) -0.052(10) -0.019(9)
C24 0.067(12) 0.077(12) 0.076(13) -0.010(10) -0.010(10) -0.022(10)
C45 0.090(13) 0.056(10) 0.039(8) -0.012(7) 0.013(9) 0.014(9)
C15 0.049(11) 0.145(18) 0.042(9) 0.001(10) -0.001(8) 0.046(11)
C14 0.100(14) 0.042(9) 0.049(10) 0.000(7) 0.026(10) 0.001(8)
C34 0.068(12) 0.062(10) 0.057(10) 0.005(9) -0.001(9) 0.003(9)
O34 0.078(9) 0.106(10) 0.100(10) 0.045(9) -0.016(8) 0.009(8)
C59 0.091(18) 0.083(16) 0.31(4) 0.05(2) 0.03(2) 0.042(14)
O12 0.072(8) 0.045(6) 0.066(7) 0.002(5) 0.028(6) -0.021(5)
O33 0.110(11) 0.111(10) 0.054(8) -0.007(7) -0.019(7) 0.019(8)
O32 0.080(8) 0.060(7) 0.090(8) -0.013(6) 0.040(7) -0.038(6)
C33 0.045(10) 0.071(11) 0.057(10) -0.001(9) -0.002(8) 0.002(8)
C50 0.082(14) 0.111(15) 0.090(14) -0.015(12) 0.022(11) -0.057(12)
C48 0.16(2) 0.075(13) 0.096(15) 0.004(12) 0.039(15) 0.050(14)
C51 0.126(18) 0.098(15) 0.077(13) 0.034(11) 0.046(13) -0.001(13)
C47 0.108(18) 0.14(2) 0.094(15) -0.068(14) 0.023(13) -0.005(15)
C58 0.17(2) 0.055(11) 0.125(17) -0.001(11) 0.085(17) -0.039(12)
C60 0.28(4) 0.096(17) 0.113(19) -0.051(15) 0.09(2) -0.07(2)
C46 0.125(18) 0.094(15) 0.141(19) -0.028(13) 0.106(16) -0.018(13)
C55 0.082(15) 0.19(2) 0.076(13) -0.020(15) 0.047(12) -0.045(15)

loop_
_atom_type_symbol
_atom_type_description
_atom_type_scat_dispersion_real
_atom_type_scat_dispersion_imag
_atom_type_scat_source
C C 0.0033 0.0016 'International Tables Vol C Tables 4.2.6.8 and 6.1.1.4'
H H 0.0000 0.0000 'International Tables Vol C Tables 4.2.6.8 and 6.1.1.4'
O O 0.0106 0.0060 'International Tables Vol C Tables 4.2.6.8 and 6.1.1.4'
P P 0.1023 0.0942 'International Tables Vol C Tables 4.2.6.8 and 6.1.1.4'
Os Os -1.2165 7.6030 'International Tables Vol C Tables 4.2.6.8 and 6.1.1.4'
Pt Pt -1.7033 8.3905 'International Tables Vol C Tables 4.2.6.8 and 6.1.1.4'

loop_
_geom_angle_atom_site_label_1
_geom_angle_atom_site_label_2
_geom_angle_atom_site_label_3
_geom_angle
C12 Os1 C11 94.0(5)
C12 Os1 Pt3 149.8(4)
C11 Os1 Pt3 89.3(4)
C12 Os1 Pt4 91.0(4)
C11 Os1 Pt4 148.2(4)
Pt3 Os1 Pt4 71.48(2)
C12 Os1 Pt1 89.7(4)
C11 Os1 Pt1 151.2(4)
Pt3 Os1 Pt1 101.58(2)
Pt4 Os1 Pt1 60.003(19)
C12 Os1 Os3 88.0(4)
C11 Os1 Os3 86.2(4)
Pt3 Os1 Os3 62.283(19)
Pt4 Os1 Os3 62.526(19)
Pt1 Os1 Os3 122.42(2)
C12 Os1 Os2 87.9(4)
C11 Os1 Os2 89.4(4)
Pt3 Os1 Os2 122.17(2)
Pt4 Os1 Os2 122.25(3)
Pt1 Os1 Os2 62.25(2)
Os3 Os1 Os2 173.75(3)
C12 Os1 Pt2 149.3(4)
C11 Os1 Pt2 94.1(4)
Pt3 Os1 Pt2 59.876(19)
Pt4 Os1 Pt2 97.49(2)
Pt1 Os1 Pt2 69.65(2)
Os3 Os1 Pt2 122.15(2)
Os2 Os1 Pt2 62.58(2)
C14 Pt4 P1 102.0(5)
C14 Pt4 Os1 144.2(5)
P1 Pt4 Os1 112.97(10)
C14 Pt4 Pt1 155.8(5)
P1 Pt4 Pt1 54.33(9)
Os1 Pt4 Pt1 60.011(19)
C14 Pt4 Os3 85.4(5)
P1 Pt4 Os3 163.33(10)
Os1 Pt4 Os3 58.827(19)
Pt1 Pt4 Os3 118.74(2)
C14 Pt4 Pt3 105.6(4)
P1 Pt4 Pt3 133.95(10)
Os1 Pt4 Pt3 54.208(17)
Pt1 Pt4 Pt3 90.87(2)
Os3 Pt4 Pt3 55.560(18)
C31 Os3 C33 93.1(7)
C31 Os3 C32 95.1(6)
C33 Os3 C32 93.4(6)
C31 Os3 Os1 106.4(5)
C33 Os3 Os1 152.8(5)
C32 Os3 Os1 103.3(4)
C31 Os3 Pt3 97.5(5)
C33 Os3 Pt3 100.8(5)
C32 Os3 Pt3 160.4(4)
Os1 Os3 Pt3 58.708(18)
C31 Os3 Pt4 163.1(5)
C33 Os3 Pt4 98.8(5)
C32 Os3 Pt4 96.2(4)
Os1 Os3 Pt4 58.647(19)
Pt3 Os3 Pt4 68.53(2)
C34 Pt3 P2 102.8(5)
C34 Pt3 Os1 141.8(5)
P2 Pt3 Os1 113.43(9)
C34 Pt3 Pt2 157.3(5)
P2 Pt3 Pt2 54.53(9)
Os1 Pt3 Pt2 60.278(19)
C34 Pt3 Os3 83.1(5)
P2 Pt3 Os3 167.33(10)
Os1 Pt3 Os3 59.008(19)
Pt2 Pt3 Os3 119.27(2)
C34 Pt3 Pt4 110.0(5)
P2 Pt3 Pt4 129.94(10)
Os1 Pt3 Pt4 54.308(17)
Pt2 Pt3 Pt4 87.70(2)
Os3 Pt3 Pt4 55.906(18)
C24 Pt2 P2 102.8(6)
C24 Pt2 Pt3 155.2(6)
P2 Pt2 Pt3 54.18(9)
C24 Pt2 Os1 144.4(6)
P2 Pt2 Os1 112.66(10)
Pt3 Pt2 Os1 59.846(19)
C24 Pt2 Os2 86.5(6)
P2 Pt2 Os2 161.34(10)
Pt3 Pt2 Os2 118.25(2)
Os1 Pt2 Os2 58.671(19)
C24 Pt2 Pt1 101.2(6)
P2 Pt2 Pt1 135.09(9)
Pt3 Pt2 Pt1 92.31(2)
Os1 Pt2 Pt1 55.058(18)
Os2 Pt2 Pt1 56.302(18)
C15 Pt1 P1 103.5(5)
C15 Pt1 Pt4 156.6(5)
P1 Pt1 Pt4 53.98(10)
C15 Pt1 Os1 143.4(5)
P1 Pt1 Os1 112.60(10)
Pt4 Pt1 Os1 59.986(19)
C15 Pt1 Os2 84.4(5)
P1 Pt1 Os2 165.36(10)
Pt4 Pt1 Os2 118.95(3)
Os1 Pt1 Os2 58.972(19)
C15 Pt1 Pt2 104.8(6)
P1 Pt1 Pt2 130.47(10)
Pt4 Pt1 Pt2 88.96(2)
Os1 Pt1 Pt2 55.291(18)
Os2 Pt1 Pt2 56.840(18)
C21 Os2 C22 93.4(7)
C21 Os2 C23 93.8(6)
C22 Os2 C23 92.0(7)
C21 Os2 Os1 102.3(5)
C22 Os2 Os1 155.8(4)
C23 Os2 Os1 105.1(4)
C21 Os2 Pt1 159.6(5)
C22 Os2 Pt1 102.4(5)
C23 Os2 Pt1 98.5(4)
Os1 Os2 Pt1 58.779(19)
C21 Os2 Pt2 97.5(4)
C22 Os2 Pt2 101.3(5)
C23 Os2 Pt2 161.9(4)
Os1 Os2 Pt2 58.746(18)
Pt1 Os2 Pt2 66.86(2)
C49 P2 C45 113.8(7)
C49 P2 Pt3 118.5(5)
C45 P2 Pt3 113.8(6)
C49 P2 Pt2 120.0(4)
C45 P2 Pt2 113.1(5)
Pt3 P2 Pt2 71.29(10)
C53 P1 C57 111.7(7)
C53 P1 Pt4 120.9(5)
C57 P1 Pt4 113.9(6)
C53 P1 Pt1 117.8(5)
C57 P1 Pt1 115.6(6)
Pt4 P1 Pt1 71.69(11)
C55 C53 C54 108.8(14)
C55 C53 C56 107.6(14)
C54 C53 C56 112.3(14)
C55 C53 P1 112.4(11)
C54 C53 P1 112.1(11)
C56 C53 P1 103.6(9)
O11 C11 Os1 179.1(12)
C51 C49 C52 109.0(14)
C51 C49 C50 111.2(13)
C52 C49 C50 105.9(13)
C51 C49 P2 111.5(11)
C52 C49 P2 105.5(9)
C50 C49 P2 113.3(11)
O12 C12 Os1 178.0(12)
O21 C21 Os2 176.7(17)
O32 C32 Os3 178.8(13)
O23 C23 Os2 177.4(16)
O22 C22 Os2 179.2(17)
O31 C31 Os3 179.4(15)
C58 C57 C59 113.9(18)
C58 C57 C60 109.5(17)
C59 C57 C60 109.1(19)
C58 C57 P1 105.5(12)
C59 C57 P1 109.8(14)
C60 C57 P1 108.8(13)
O24 C24 Pt2 175.9(17)
C46 C45 C48 109.9(16)
C46 C45 C47 108.8(14)
C48 C45 C47 107.8(15)
C46 C45 P2 108.1(11)
C48 C45 P2 112.4(11)
C47 C45 P2 109.8(11)
O15 C15 Pt1 176.6(18)
O14 C14 Pt4 175.2(16)
O34 C34 Pt3 176.0(16)
O33 C33 Os3 179.3(17)

loop_
_geom_bond_atom_site_label_1
_geom_bond_atom_site_label_2
_geom_bond_distance
C54 C53 1.53(2)
Os1 C12 1.892(15)
Os1 C11 1.895(15)
Os1 Pt3 2.6529(7)
Os1 Pt4 2.6563(7)
Os1 Pt1 2.6570(8)
Os1 Os3 2.6613(7)
Os1 Os2 2.6624(7)
Os1 Pt2 2.6645(7)
Pt4 C14 1.913(17)
Pt4 P1 2.263(4)
Pt4 Pt1 2.6567(7)
Pt4 Os3 2.7597(8)
Pt4 Pt3 3.1013(7)
Os3 C31 1.856(16)
Os3 C33 1.913(16)
Os3 C32 1.920(15)
Os3 Pt3 2.7483(7)
Pt3 C34 1.893(16)
Pt3 P2 2.272(4)
Pt3 Pt2 2.6537(7)
Pt2 C24 1.846(17)
Pt2 P2 2.282(4)
Pt2 Os2 2.7667(7)
Pt2 Pt1 3.0390(8)
Pt1 C15 1.866(16)
Pt1 P1 2.274(4)
Pt1 Os2 2.7496(8)
Os2 C21 1.885(17)
Os2 C22 1.894(17)
Os2 C23 1.930(18)
P2 C49 1.877(14)
P2 C45 1.883(14)
P1 C53 1.886(13)
P1 C57 1.908(17)
C53 C55 1.52(2)
C53 C56 1.58(2)
O23 C23 1.107(17)
C11 O11 1.168(15)
C49 C51 1.50(2)
C49 C52 1.53(2)
C49 C50 1.558(19)
O31 C31 1.162(16)
C12 O12 1.163(15)
C21 O21 1.144(17)
C32 O32 1.102(15)
O15 C15 1.110(17)
O14 C14 1.100(17)
C22 O22 1.128(17)
C57 C58 1.51(2)
C57 C59 1.51(2)
C57 C60 1.58(3)
O24 C24 1.134(18)
C45 C46 1.49(2)
C45 C48 1.52(2)
C45 C47 1.60(2)
C34 O34 1.124(16)
O33 C33 1.129(17)
